data_7202587
loop_
_publ_author_name
'Shih, Ping-I'
'Chien, Chen-Han'
'Chuang, Chu-Ying'
'Shu, Ching-Fong'
'Yang, Cheng-Han'
'Chen, Jian-Hong'
'Chi, Yun'

_publ_section_title
;
 Novel host material for highly efficient blue phosphorescent OLEDs
;
_journal_issue 17
_journal_name_full 'Journal of Materials Chemistry'
_journal_page_first 1692
_journal_paper_doi 10.1039/b616043c
_journal_volume 17
_journal_year 2007
_chemical_formula_sum 'C33.5 H18 Cl F10 Ir N4'
_chemical_formula_weight 894.17
_chemical_name_systematic
;
?
;
_space_group_IT_number 2
_symmetry_cell_setting triclinic
_symmetry_space_group_name_Hall '-P 1'
_symmetry_space_group_name_H-M 'P -1'
_atom_sites_solution_hydrogens geom
_atom_sites_solution_primary direct
_atom_sites_solution_secondary difmap
_audit_creation_method SHELXL-97
_cell_angle_alpha 96.0383(7)
_cell_angle_beta 90.7590(6)
_cell_angle_gamma 107.0188(5)
_cell_formula_units_Z 2
_cell_length_a 10.0361(1)
_cell_length_b 11.1106(1)
_cell_length_c 14.0054(1)
_cell_measurement_reflns_used all
_cell_measurement_temperature 150(1)
_cell_measurement_theta_max 27.50
_cell_measurement_theta_min 1.00
_cell_volume 1483.43(2)
_computing_cell_refinement DENZO-SMN
_computing_data_collection 'NONIUS COLLECT'
_computing_data_reduction DENZO-SMN
_computing_molecular_graphics 'Bruker SHELXTL'
_computing_publication_material 'Bruker SHELXTL'
_computing_structure_refinement 'SHELXL-97 (Sheldrick, 1997)'
_computing_structure_solution 'SHELXS-97 (Sheldrick, 1990)'
_diffrn_ambient_temperature 150(1)
_diffrn_measured_fraction_theta_full 0.997
_diffrn_measured_fraction_theta_max 0.997
_diffrn_measurement_device_type 'NONIUS KappaCCD'
_diffrn_measurement_method '\w scans'
_diffrn_radiation_monochromator graphite
_diffrn_radiation_source 'fine-focus sealed tube'
_diffrn_radiation_type MoK\a
_diffrn_radiation_wavelength 0.71073
_diffrn_reflns_av_R_equivalents 0.0438
_diffrn_reflns_av_sigmaI/netI 0.0358
_diffrn_reflns_limit_h_max 13
_diffrn_reflns_limit_h_min -13
_diffrn_reflns_limit_k_max 14
_diffrn_reflns_limit_k_min -14
_diffrn_reflns_limit_l_max 18
_diffrn_reflns_limit_l_min -18
_diffrn_reflns_number 28743
_diffrn_reflns_theta_full 27.49
_diffrn_reflns_theta_max 27.49
_diffrn_reflns_theta_min 1.46
_exptl_absorpt_coefficient_mu 4.687
_exptl_absorpt_correction_T_max 0.639
_exptl_absorpt_correction_T_min 0.555
_exptl_absorpt_correction_type multi-scan
_exptl_crystal_colour yellow
_exptl_crystal_density_diffrn 2.002
_exptl_crystal_density_method 'not measured'
_exptl_crystal_description plate
_exptl_crystal_F_000 862
_exptl_crystal_size_max 0.18
_exptl_crystal_size_mid 0.18
_exptl_crystal_size_min 0.10
_refine_diff_density_max 1.369
_refine_diff_density_min -1.670
_refine_diff_density_rms 0.129
_refine_ls_extinction_coef 0.0033(3)
_refine_ls_extinction_expression Fc^*^=kFc[1+0.001xFc^2^\l^3^/sin(2\q)]^-1/4^
_refine_ls_extinction_method SHELXL
_refine_ls_goodness_of_fit_ref 1.063
_refine_ls_hydrogen_treatment constr
_refine_ls_matrix_type full
_refine_ls_number_parameters 452
_refine_ls_number_reflns 6797
_refine_ls_number_restraints 0
_refine_ls_restrained_S_all 1.063
_refine_ls_R_factor_all 0.0314
_refine_ls_R_factor_gt 0.0275
_refine_ls_shift/su_max 0.001
_refine_ls_shift/su_mean 0.000
_refine_ls_structure_factor_coef Fsqd
_refine_ls_weighting_details 'calc w=1/[\s^2^(Fo^2^)+(0.0371P)^2^+1.8610P] where P=(Fo^2^+2Fc^2^)/3'
_refine_ls_weighting_scheme calc
_refine_ls_wR_factor_gt 0.0653
_refine_ls_wR_factor_ref 0.0696
_reflns_number_gt 6265
_reflns_number_total 6797
_reflns_threshold_expression >2sigma(I)
_cod_data_source_file b616043c.txt
_cod_data_source_block ic11593
_cod_depositor_comments
;
The following automatic conversions were performed:
'_symmetry_cell_setting' value 'Triclinic' changed to 'triclinic'
according to '/home/saulius/struct/CIF-dictionaries/cif_core.dic'
dictionary named 'cif_core.dic' version 2.4.1 from 2010-06-29.

Automatic conversion script
Id: cif_fix_enum 1527 2010-12-29 10:47:43Z saulius 
;
_cod_original_sg_symbol_H-M P-1
_cod_original_formula_sum 'C33.50 H18 Cl F10 Ir N4'
_cod_database_code 7202587

loop_
_symmetry_equiv_pos_as_xyz
'x, y, z'
'-x, -y, -z'

loop_
_atom_site_label
_atom_site_type_symbol
_atom_site_fract_x
_atom_site_fract_y
_atom_site_fract_z
_atom_site_U_iso_or_equiv
_atom_site_adp_type
_atom_site_occupancy
_atom_site_symmetry_multiplicity
_atom_site_calc_flag
_atom_site_refinement_flags
_atom_site_disorder_assembly
_atom_site_disorder_group
Ir Ir 0.289347(13) 0.202103(11) 0.211679(9) 0.01821(6) Uani 1 1 d . . .
F1 F -0.0513(3) 0.2973(3) -0.05430(17) 0.0412(6) Uani 1 1 d . . .
F2 F -0.0441(3) 0.4903(2) 0.25930(19) 0.0399(6) Uani 1 1 d . . .
F3 F 0.6266(2) 0.6850(2) 0.25046(18) 0.0365(5) Uani 1 1 d . . .
F4 F 0.6620(2) 0.4238(2) -0.02574(16) 0.0347(5) Uani 1 1 d . . .
F5 F 0.2877(3) -0.2213(2) 0.44599(17) 0.0392(6) Uani 1 1 d . . .
F6 F 0.3437(3) -0.2965(2) 0.31009(18) 0.0388(6) Uani 1 1 d . . .
F7 F 0.5009(3) -0.2178(3) 0.42468(19) 0.0441(6) Uani 1 1 d . . .
F8 F 0.6303(3) 0.3418(2) 0.35481(18) 0.0387(6) Uani 1 1 d . . .
F9 F 0.6813(2) 0.2610(2) 0.21915(17) 0.0355(5) Uani 1 1 d . . .
F10 F 0.7749(2) 0.2319(3) 0.35020(19) 0.0412(6) Uani 1 1 d . . .
N1 N 0.2453(3) 0.2955(3) 0.3354(2) 0.0215(6) Uani 1 1 d . . .
N2 N 0.3390(3) 0.1308(3) 0.0802(2) 0.0213(6) Uani 1 1 d . . .
N3 N 0.1370(3) 0.0294(3) 0.2375(2) 0.0225(6) Uani 1 1 d . . .
N4 N 0.4081(3) 0.1012(3) 0.2824(2) 0.0219(6) Uani 1 1 d . . .
C1 C 0.1516(4) 0.2794(3) 0.1577(3) 0.0213(7) Uani 1 1 d . . .
C2 C 0.0985(4) 0.2602(3) 0.0622(3) 0.0243(7) Uani 1 1 d . . .
H2A H 0.1293 0.2079 0.0149 0.029 Uiso 1 1 calc R . .
C3 C 0.0009(4) 0.3186(4) 0.0383(3) 0.0283(8) Uani 1 1 d . . .
C4 C -0.0469(4) 0.3968(4) 0.1024(3) 0.0315(9) Uani 1 1 d . . .
H4A H -0.1123 0.4375 0.0832 0.038 Uiso 1 1 calc R . .
C5 C 0.0046(4) 0.4135(4) 0.1958(3) 0.0292(8) Uani 1 1 d . . .
C6 C 0.1013(4) 0.3562(3) 0.2261(3) 0.0220(7) Uani 1 1 d . . .
C7 C 0.1554(4) 0.3661(4) 0.3255(3) 0.0265(8) Uani 1 1 d . . .
C8 C 0.1292(4) 0.4408(4) 0.4064(3) 0.0346(9) Uani 1 1 d . . .
H8A H 0.0681 0.4909 0.4001 0.042 Uiso 1 1 calc R . .
C9 C 0.1914(5) 0.4416(5) 0.4939(3) 0.0392(10) Uani 1 1 d . . .
H9A H 0.1729 0.4915 0.5486 0.047 Uiso 1 1 calc R . .
C10 C 0.2813(5) 0.3695(5) 0.5026(3) 0.0389(10) Uani 1 1 d . . .
H10A H 0.3256 0.3695 0.5630 0.047 Uiso 1 1 calc R . .
C11 C 0.3056(4) 0.2975(4) 0.4221(3) 0.0279(8) Uani 1 1 d . . .
H11A H 0.3670 0.2477 0.4280 0.034 Uiso 1 1 calc R . .
C12 C 0.4356(4) 0.3558(3) 0.1778(3) 0.0198(7) Uani 1 1 d . . .
C13 C 0.4813(4) 0.4750(3) 0.2315(3) 0.0230(7) Uani 1 1 d . . .
H13A H 0.4419 0.4904 0.2911 0.028 Uiso 1 1 calc R . .
C14 C 0.5840(4) 0.5696(4) 0.1968(3) 0.0266(8) Uani 1 1 d . . .
C15 C 0.6472(4) 0.5555(4) 0.1116(3) 0.0274(8) Uani 1 1 d . . .
H15A H 0.7196 0.6225 0.0908 0.033 Uiso 1 1 calc R . .
C16 C 0.5996(4) 0.4389(4) 0.0580(3) 0.0253(8) Uani 1 1 d . . .
C17 C 0.4947(4) 0.3385(3) 0.0875(3) 0.0215(7) Uani 1 1 d . . .
C18 C 0.4382(4) 0.2129(3) 0.0334(2) 0.0221(7) Uani 1 1 d . . .
C19 C 0.4736(4) 0.1736(4) -0.0584(3) 0.0286(8) Uani 1 1 d . . .
H19A H 0.5419 0.2304 -0.0917 0.034 Uiso 1 1 calc R . .
C20 C 0.4088(4) 0.0512(4) -0.1007(3) 0.0322(9) Uani 1 1 d . . .
H20A H 0.4326 0.0240 -0.1630 0.039 Uiso 1 1 calc R . .
C21 C 0.3095(4) -0.0309(4) -0.0517(3) 0.0310(9) Uani 1 1 d . . .
H21A H 0.2643 -0.1150 -0.0796 0.037 Uiso 1 1 calc R . .
C22 C 0.2775(4) 0.0120(4) 0.0382(3) 0.0267(8) Uani 1 1 d . . .
H22A H 0.2095 -0.0442 0.0721 0.032 Uiso 1 1 calc R . .
C23 C -0.0013(4) 0.0015(4) 0.2141(3) 0.0292(8) Uani 1 1 d . . .
H23A H -0.0342 0.0647 0.1895 0.035 Uiso 1 1 calc R . .
C24 C -0.0956(4) -0.1133(4) 0.2241(3) 0.0335(9) Uani 1 1 d . . .
H24A H -0.1917 -0.1295 0.2073 0.040 Uiso 1 1 calc R . .
C25 C -0.0465(4) -0.2057(4) 0.2597(3) 0.0348(9) Uani 1 1 d . . .
H25A H -0.1088 -0.2870 0.2663 0.042 Uiso 1 1 calc R . .
C26 C 0.0919(4) -0.1786(4) 0.2851(3) 0.0298(8) Uani 1 1 d . . .
H26A H 0.1255 -0.2409 0.3103 0.036 Uiso 1 1 calc R . .
C27 C 0.1845(4) -0.0598(3) 0.2741(3) 0.0237(7) Uani 1 1 d . . .
C28 C 0.3325(4) -0.0182(3) 0.3008(2) 0.0231(7) Uani 1 1 d . . .
C29 C 0.4207(4) -0.0736(4) 0.3480(3) 0.0259(8) Uani 1 1 d . . .
C30 C 0.5522(4) 0.0146(4) 0.3587(3) 0.0263(8) Uani 1 1 d . . .
H30A H 0.6336 0.0049 0.3882 0.032 Uiso 1 1 calc R . .
C31 C 0.5406(4) 0.1193(4) 0.3180(3) 0.0245(8) Uani 1 1 d . . .
C32 C 0.3881(5) -0.2006(4) 0.3816(3) 0.0328(9) Uani 1 1 d . . .
C33 C 0.6541(4) 0.2370(4) 0.3106(3) 0.0277(8) Uani 1 1 d . . .
C34 C 0.8923(13) -0.0470(10) 0.4887(7) 0.061(3) Uani 0.50 1 d P . .
H34A H 0.8475 -0.1042 0.4307 0.074 Uiso 0.50 1 calc PR . .
H34B H 0.8204 -0.0478 0.5365 0.074 Uiso 0.50 1 calc PR . .
Cl1 Cl 0.96342(18) 0.10288(16) 0.45967(12) 0.0727(4) Uani 1 1 d . . .

loop_
_atom_site_aniso_label
_atom_site_aniso_U_11
_atom_site_aniso_U_22
_atom_site_aniso_U_33
_atom_site_aniso_U_23
_atom_site_aniso_U_13
_atom_site_aniso_U_12
Ir 0.01898(9) 0.01672(9) 0.01918(9) 0.00219(5) 0.00111(5) 0.00561(5)
F1 0.0455(15) 0.0516(16) 0.0323(13) 0.0086(11) -0.0091(11) 0.0225(13)
F2 0.0422(14) 0.0369(14) 0.0479(15) -0.0030(11) 0.0027(12) 0.0257(12)
F3 0.0332(13) 0.0217(11) 0.0466(14) 0.0000(10) 0.0038(11) -0.0030(10)
F4 0.0304(12) 0.0468(15) 0.0290(12) 0.0117(11) 0.0114(10) 0.0116(11)
F5 0.0477(15) 0.0391(14) 0.0368(13) 0.0176(11) 0.0114(11) 0.0171(12)
F6 0.0520(16) 0.0240(12) 0.0426(14) 0.0002(10) -0.0020(12) 0.0160(11)
F7 0.0472(15) 0.0455(15) 0.0480(15) 0.0148(12) -0.0065(12) 0.0239(13)
F8 0.0377(14) 0.0290(12) 0.0440(14) -0.0059(11) -0.0031(11) 0.0050(10)
F9 0.0302(12) 0.0432(14) 0.0320(12) 0.0102(11) 0.0019(10) 0.0070(11)
F10 0.0224(12) 0.0530(16) 0.0467(15) 0.0145(12) -0.0066(10) 0.0062(11)
N1 0.0195(15) 0.0204(15) 0.0241(15) 0.0018(12) 0.0019(12) 0.0055(12)
N2 0.0223(15) 0.0228(15) 0.0220(14) 0.0018(12) -0.0007(12) 0.0117(12)
N3 0.0233(15) 0.0193(15) 0.0234(15) 0.0019(12) 0.0015(12) 0.0042(12)
N4 0.0236(15) 0.0232(15) 0.0197(14) -0.0010(12) 0.0005(12) 0.0093(13)
C1 0.0194(17) 0.0159(16) 0.0271(18) 0.0050(14) 0.0035(14) 0.0016(13)
C2 0.0251(18) 0.0233(18) 0.0244(18) 0.0055(15) 0.0027(15) 0.0061(15)
C3 0.0265(19) 0.029(2) 0.0294(19) 0.0094(16) -0.0033(16) 0.0058(16)
C4 0.026(2) 0.030(2) 0.042(2) 0.0105(18) -0.0004(17) 0.0120(16)
C5 0.0240(19) 0.0234(19) 0.041(2) 0.0024(17) 0.0049(17) 0.0086(15)
C6 0.0198(17) 0.0178(16) 0.0282(18) 0.0019(14) 0.0015(14) 0.0052(14)
C7 0.0183(17) 0.0248(19) 0.033(2) 0.0079(16) -0.0022(15) -0.0004(14)
C8 0.028(2) 0.037(2) 0.039(2) -0.0061(18) 0.0043(17) 0.0118(18)
C9 0.033(2) 0.051(3) 0.031(2) -0.015(2) -0.0002(18) 0.016(2)
C10 0.036(2) 0.054(3) 0.026(2) -0.0061(19) -0.0024(18) 0.016(2)
C11 0.0269(19) 0.038(2) 0.0189(17) -0.0014(16) 0.0028(15) 0.0104(17)
C12 0.0165(16) 0.0192(17) 0.0246(17) 0.0035(14) -0.0030(13) 0.0063(13)
C13 0.0193(17) 0.0212(17) 0.0273(18) 0.0011(14) 0.0015(14) 0.0046(14)
C14 0.0217(18) 0.0224(18) 0.035(2) 0.0035(16) -0.0039(16) 0.0051(15)
C15 0.0186(17) 0.029(2) 0.035(2) 0.0140(17) 0.0034(15) 0.0042(15)
C16 0.0212(18) 0.033(2) 0.0246(18) 0.0099(16) 0.0015(14) 0.0110(15)
C17 0.0171(16) 0.0249(18) 0.0238(17) 0.0055(14) -0.0010(14) 0.0074(14)
C18 0.0209(17) 0.0285(19) 0.0211(17) 0.0066(14) 0.0010(14) 0.0126(15)
C19 0.032(2) 0.034(2) 0.0241(18) 0.0037(16) 0.0031(16) 0.0159(17)
C20 0.040(2) 0.040(2) 0.0219(18) -0.0020(17) 0.0004(17) 0.0215(19)
C21 0.039(2) 0.028(2) 0.028(2) -0.0052(16) -0.0028(17) 0.0153(18)
C22 0.0283(19) 0.0232(18) 0.0289(19) -0.0005(15) -0.0025(16) 0.0093(15)
C23 0.0261(19) 0.0261(19) 0.036(2) 0.0096(16) -0.0002(16) 0.0071(16)
C24 0.026(2) 0.027(2) 0.044(2) 0.0100(18) -0.0009(17) 0.0008(16)
C25 0.032(2) 0.025(2) 0.043(2) 0.0084(18) 0.0006(18) 0.0005(17)
C26 0.033(2) 0.0247(19) 0.032(2) 0.0080(16) -0.0014(17) 0.0077(16)
C27 0.0277(19) 0.0211(17) 0.0219(17) 0.0018(14) 0.0023(15) 0.0067(15)
C28 0.031(2) 0.0196(17) 0.0197(17) 0.0016(14) 0.0009(15) 0.0093(15)
C29 0.031(2) 0.0273(19) 0.0214(17) 0.0015(15) 0.0005(15) 0.0117(16)
C30 0.0272(19) 0.034(2) 0.0219(17) 0.0026(15) -0.0002(15) 0.0151(16)
C31 0.0251(19) 0.0290(19) 0.0204(17) -0.0020(15) 0.0001(14) 0.0113(16)
C32 0.040(2) 0.034(2) 0.030(2) 0.0060(17) 0.0008(18) 0.0184(19)
C33 0.0248(19) 0.034(2) 0.0247(18) 0.0017(16) -0.0008(15) 0.0107(16)
C34 0.092(9) 0.045(6) 0.026(5) -0.003(4) 0.023(5) -0.011(6)
Cl1 0.0768(11) 0.0744(10) 0.0746(10) 0.0197(8) 0.0060(8) 0.0303(9)

loop_
_atom_type_symbol
_atom_type_description
_atom_type_scat_dispersion_real
_atom_type_scat_dispersion_imag
_atom_type_scat_source
C C 0.0033 0.0016 'International Tables Vol C Tables 4.2.6.8 and 6.1.1.4'
H H 0.0000 0.0000 'International Tables Vol C Tables 4.2.6.8 and 6.1.1.4'
N N 0.0061 0.0033 'International Tables Vol C Tables 4.2.6.8 and 6.1.1.4'
F F 0.0171 0.0103 'International Tables Vol C Tables 4.2.6.8 and 6.1.1.4'
Cl Cl 0.1484 0.1585 'International Tables Vol C Tables 4.2.6.8 and 6.1.1.4'
Ir Ir -1.4442 7.9887 'International Tables Vol C Tables 4.2.6.8 and 6.1.1.4'

loop_
_geom_angle_atom_site_label_1
_geom_angle_atom_site_label_2
_geom_angle_atom_site_label_3
_geom_angle
_geom_angle_site_symmetry_1
_geom_angle_site_symmetry_3
_geom_angle_publ_flag
C12 Ir C1 85.69(13) . . ?
C12 Ir N1 93.08(13) . . ?
C1 Ir N1 80.49(13) . . ?
C12 Ir N2 80.58(13) . . ?
C1 Ir N2 94.88(13) . . ?
N1 Ir N2 172.46(11) . . ?
C12 Ir N3 175.30(12) . . ?
C1 Ir N3 95.26(12) . . ?
N1 Ir N3 91.62(12) . . ?
N2 Ir N3 94.75(12) . . ?
C12 Ir N4 103.32(12) . . ?
C1 Ir N4 170.31(12) . . ?
N1 Ir N4 95.28(11) . . ?
N2 Ir N4 90.18(11) . . ?
N3 Ir N4 76.06(11) . . ?
C11 N1 C7 119.7(3) . . ?
C11 N1 Ir 123.9(3) . . ?
C7 N1 Ir 116.2(2) . . ?
C22 N2 C18 119.8(3) . . ?
C22 N2 Ir 124.2(3) . . ?
C18 N2 Ir 116.0(2) . . ?
C23 N3 C27 118.8(3) . . ?
C23 N3 Ir 123.9(2) . . ?
C27 N3 Ir 117.2(2) . . ?
C31 N4 C28 106.2(3) . . ?
C31 N4 Ir 139.4(3) . . ?
C28 N4 Ir 114.4(2) . . ?
C2 C1 C6 118.7(3) . . ?
C2 C1 Ir 126.8(3) . . ?
C6 C1 Ir 114.5(3) . . ?
C3 C2 C1 118.9(4) . . ?
F1 C3 C4 118.1(3) . . ?
F1 C3 C2 118.2(4) . . ?
C4 C3 C2 123.8(4) . . ?
C3 C4 C5 116.7(4) . . ?
F2 C5 C4 116.5(3) . . ?
F2 C5 C6 120.5(4) . . ?
C4 C5 C6 123.0(4) . . ?
C5 C6 C1 118.9(3) . . ?
C5 C6 C7 125.5(4) . . ?
C1 C6 C7 115.6(3) . . ?
N1 C7 C8 119.2(3) . . ?
N1 C7 C6 113.1(3) . . ?
C8 C7 C6 127.7(4) . . ?
C9 C8 C7 120.2(4) . . ?
C8 C9 C10 119.7(4) . . ?
C11 C10 C9 118.8(4) . . ?
N1 C11 C10 122.3(4) . . ?
C13 C12 C17 118.3(3) . . ?
C13 C12 Ir 127.3(3) . . ?
C17 C12 Ir 114.3(3) . . ?
C14 C13 C12 119.2(4) . . ?
F3 C14 C13 118.0(4) . . ?
F3 C14 C15 117.7(3) . . ?
C13 C14 C15 124.3(4) . . ?
C14 C15 C16 116.3(3) . . ?
F4 C16 C15 116.7(3) . . ?
F4 C16 C17 120.3(3) . . ?
C15 C16 C17 123.0(4) . . ?
C16 C17 C12 118.9(3) . . ?
C16 C17 C18 125.6(3) . . ?
C12 C17 C18 115.5(3) . . ?
N2 C18 C19 119.6(3) . . ?
N2 C18 C17 113.6(3) . . ?
C19 C18 C17 126.8(3) . . ?
C20 C19 C18 119.8(4) . . ?
C21 C20 C19 119.7(4) . . ?
C22 C21 C20 118.5(4) . . ?
N2 C22 C21 122.5(4) . . ?
N3 C23 C24 123.1(4) . . ?
C23 C24 C25 118.1(4) . . ?
C26 C25 C24 119.5(4) . . ?
C25 C26 C27 120.5(4) . . ?
N3 C27 C26 120.0(3) . . ?
N3 C27 C28 114.2(3) . . ?
C26 C27 C28 125.8(3) . . ?
N4 C28 C29 109.1(3) . . ?
N4 C28 C27 117.7(3) . . ?
C29 C28 C27 133.2(3) . . ?
C30 C29 C28 107.1(3) . . ?
C30 C29 C32 123.6(3) . . ?
C28 C29 C32 129.3(4) . . ?
C31 C30 C29 106.2(3) . . ?
N4 C31 C30 111.4(3) . . ?
N4 C31 C33 122.4(3) . . ?
C30 C31 C33 126.2(3) . . ?
F5 C32 F7 106.2(3) . . ?
F5 C32 F6 105.5(3) . . ?
F7 C32 F6 106.3(3) . . ?
F5 C32 C29 113.5(3) . . ?
F7 C32 C29 111.4(4) . . ?
F6 C32 C29 113.4(3) . . ?
F8 C33 F10 106.1(3) . . ?
F8 C33 F9 105.6(3) . . ?
F10 C33 F9 105.6(3) . . ?
F8 C33 C31 114.0(3) . . ?
F10 C33 C31 111.3(3) . . ?
F9 C33 C31 113.6(3) . . ?
Cl1 C34 Cl1 108.5(6) . 2_756 ?
C34 Cl1 C34 71.5(6) . 2_756 ?

loop_
_geom_bond_atom_site_label_1
_geom_bond_atom_site_label_2
_geom_bond_distance
_geom_bond_site_symmetry_2
_geom_bond_publ_flag
Ir C12 2.004(3) . ?
Ir C1 2.006(4) . ?
Ir N1 2.046(3) . ?
Ir N2 2.053(3) . ?
Ir N3 2.144(3) . ?
Ir N4 2.155(3) . ?
F1 C3 1.363(4) . ?
F2 C5 1.362(5) . ?
F3 C14 1.364(4) . ?
F4 C16 1.355(4) . ?
F5 C32 1.347(5) . ?
F6 C32 1.350(5) . ?
F7 C32 1.348(5) . ?
F8 C33 1.345(5) . ?
F9 C33 1.350(4) . ?
F10 C33 1.346(4) . ?
N1 C11 1.344(5) . ?
N1 C7 1.372(5) . ?
N2 C22 1.349(5) . ?
N2 C18 1.366(5) . ?
N3 C23 1.359(5) . ?
N3 C27 1.359(5) . ?
N4 C31 1.364(5) . ?
N4 C28 1.375(5) . ?
C1 C2 1.405(5) . ?
C1 C6 1.412(5) . ?
C2 C3 1.379(5) . ?
C3 C4 1.372(6) . ?
C4 C5 1.373(6) . ?
C5 C6 1.391(5) . ?
C6 C7 1.469(5) . ?
C7 C8 1.407(6) . ?
C8 C9 1.367(6) . ?
C9 C10 1.383(6) . ?
C10 C11 1.379(6) . ?
C12 C13 1.398(5) . ?
C12 C17 1.422(5) . ?
C13 C14 1.374(5) . ?
C14 C15 1.375(6) . ?
C15 C16 1.375(6) . ?
C16 C17 1.395(5) . ?
C17 C18 1.465(5) . ?
C18 C19 1.398(5) . ?
C19 C20 1.387(6) . ?
C20 C21 1.384(6) . ?
C21 C22 1.374(5) . ?
C23 C24 1.370(5) . ?
C24 C25 1.395(6) . ?
C25 C26 1.365(6) . ?
C26 C27 1.399(5) . ?
C27 C28 1.451(5) . ?
C28 C29 1.410(5) . ?
C29 C30 1.390(6) . ?
C29 C32 1.481(5) . ?
C30 C31 1.382(5) . ?
C31 C33 1.476(5) . ?
C34 Cl1 1.703(10) . ?
C34 Cl1 1.897(14) 2_756 ?
Cl1 C34 1.897(14) 2_756 ?
